data_1530280
loop_
_publ_author_name
'Lightfoot, P.'
'Cheetham, A.K.'

_publ_section_title
;
 Synthesis and Structure of a Novel Layered Phosphate N H4 Mn2 O (P O4) (H
 P O4) (H2 O)
;
_journal_name_full 'Journal of Solid State Chemistry'
_journal_page_first 17
_journal_page_last 22
_journal_volume 78
_journal_year 1989
_chemical_formula_sum 'H7 Mn2 N O10 P2'
_chemical_name_systematic 'N H4 Mn2 O (P O4) (H P O4) (H2 O)'
_space_group_IT_number 19
_symmetry_space_group_name_Hall 'P 2ac 2ab'
_symmetry_space_group_name_H-M 'P 21 21 21'
_cell_angle_alpha 90
_cell_angle_beta 90
_cell_angle_gamma 90
_cell_formula_units_Z 4
_cell_length_a 6.879
_cell_length_b 7.741
_cell_length_c 16.244
_cell_volume 864.999
_citation_journal_id_ASTM JSSCBI
_cod_data_source_file Lightfoot_JSSCBI_1989_1777.cif
_cod_data_source_block H7Mn2N1O10P2
_cod_original_cell_volume 864.9985
_cod_original_formula_sum 'H7 Mn2 N1 O10 P2'
_cod_database_code 1530280

loop_
_symmetry_equiv_pos_as_xyz
x,y,z
-x+1/2,-y,z+1/2
x+1/2,-y+1/2,-z
-x,y+1/2,-z+1/2

loop_
_atom_site_label
_atom_site_type_symbol
_atom_site_fract_x
_atom_site_fract_y
_atom_site_fract_z
_atom_site_occupancy
_atom_site_U_iso_or_equiv
O1 O-2 0.1339 0.2997 0.9414 1 0.0
Mn1 Mn+3 0.1332 0.42798 0.04325 1 0.0
O10 O-2 0.3655 0.3534 0.4868 1 0.0
H4 H+1 0.35 0.48 0.255 1 0.0
H7 H+1 0.232 0.106 0.105 1 0.0
O8 O-2 0.3593 0.4623 0.6481 1 0.0
H1 H+1 0.21 0.13 0.798 1 0.0
H3 H+1 0.16 0.44 0.83 1 0.0
O9 O-2 0.1193 0.2051 0.1111 1 0.0
H5 H+1 0.45 0.39 0.332 1 0.0
P2 P+5 0.3662 0.2629 0.65574 1 0.0
O7 O-2 0.1826 0.1856 0.6139 1 0.0
H2 H+1 0.25 0.38 0.305 1 0.0
H6 H+1 0.07 0.238 0.168 1 0.0
Mn2 Mn+3 0.3837 0.7521 0.00091 1 0.0
O4 O-2 0.1198 0.0754 0.8312 1 0.0
O2 O-2 0.3736 0.2137 0.7458 1 0.0
O3 O-2 0.0474 0.5213 0.5361 1 0.0
P1 P+5 0.1327 0.1018 0.92622 1 0.0
N1 N-3 0.3548 0.4548 0.3064 1 0.0
O5 O-2 0.049 0.3074 0.3885 1 0.0
O6 O-2 0.3163 0.0219 0.9616 1 0.0
